data_2243343
loop_
_publ_author_name
'Rao, H. Surya Prakash'
'Gunasundari, Ramalingam'
'Muthukumaran, Jayaraman'

_publ_section_title
;
 Crystal structure analysis of ethyl
 3-(4-chlorophenyl)-1,6-dimethyl-4-methylsulfanyl-1<i>H</i>-pyrazolo[3,4-<i>b</i>]pyridine-5-carboxylate
;
_journal_coeditor_code LH5946
_journal_issue 3
_journal_name_full 'Acta Crystallographica Section E'
_journal_page_first 443
_journal_page_last 445
_journal_paper_doi 10.1107/S2056989020002479
_journal_volume 76
_journal_year 2020
_chemical_formula_iupac 'C18 H18 Cl N3 O2 S'
_chemical_formula_moiety 'C18 H18 Cl N3 O2 S'
_chemical_formula_sum 'C18 H18 Cl N3 O2 S'
_chemical_formula_weight 375.86
_chemical_name_systematic
'Ethyl 3-(4-chlorophenyl)-1,6-dimethyl-4-methylsulfanyl-1<i>H</i>-pyrazolo[3,4-<i>b</i>]pyridine-5-carboxylate'
_space_group_crystal_system monoclinic
_space_group_IT_number 14
_space_group_name_Hall '-P 2yab'
_space_group_name_H-M_alt 'P 1 21/a 1'
_atom_sites_solution_hydrogens geom
_atom_sites_solution_primary direct
_atom_sites_solution_secondary difmap
_audit_creation_method SHELXL-2018/3
_cell_angle_alpha 90
_cell_angle_beta 98.892(6)
_cell_angle_gamma 90
_cell_formula_units_Z 4
_cell_length_a 8.9995(5)
_cell_length_b 16.7778(11)
_cell_length_c 12.3595(8)
_cell_measurement_reflns_used 4472
_cell_measurement_temperature 298(2)
_cell_measurement_theta_max 29.0318
_cell_measurement_theta_min 3.9353
_cell_volume 1843.8(2)
_computing_cell_refinement
;
CrysAlis PRO (Agilent, 2014)
;
_computing_data_collection
;
CrysAlis PRO (Agilent, 2014)
;
_computing_data_reduction
;
CrysAlis PRO (Agilent, 2014)
;
_computing_molecular_graphics
;
ORTEP-3 for Windows (Farrugia, 2012), PLATON (Spek, 2020) and
Mercury
(Macrae <i>et al.</i>,  2020)
;
_computing_publication_material
;
ORTEP-3 for Windows (Farrugia, 2012), PLATON (Spek, 2020) and
Mercury
(Macrae <i>et al.</i>,  2020)
;
_computing_structure_refinement
;
SHELXL2018 (Sheldrick, 2015b)
;
_computing_structure_solution
;
SHELXT (Sheldrick, 2015a)
;
_diffrn_ambient_temperature 298(2)
_diffrn_detector_area_resol_mean 15.9821
_diffrn_measured_fraction_theta_full 0.995
_diffrn_measured_fraction_theta_max 0.884
_diffrn_measurement_device_type 'Agilent Xcalibur Eos'
_diffrn_measurement_method '\w scans'
_diffrn_radiation_type MoK\a
_diffrn_radiation_wavelength 0.71073
_diffrn_reflns_av_R_equivalents 0.0274
_diffrn_reflns_av_unetI/netI 0.0295
_diffrn_reflns_limit_h_max 12
_diffrn_reflns_limit_h_min -11
_diffrn_reflns_limit_k_max 22
_diffrn_reflns_limit_k_min -22
_diffrn_reflns_limit_l_max 16
_diffrn_reflns_limit_l_min -15
_diffrn_reflns_number 13882
_diffrn_reflns_theta_full 25.242
_diffrn_reflns_theta_max 29.013
_diffrn_reflns_theta_min 3.937
_diffrn_source 'Enhance (Mo) X-ray Source'
_exptl_absorpt_coefficient_mu 0.337
_exptl_absorpt_correction_T_max 1.00000
_exptl_absorpt_correction_T_min 0.85694
_exptl_absorpt_correction_type multi-scan
_exptl_absorpt_process_details
;
(CrysAlis PRO; Agilent, 2014)
;
_exptl_crystal_colour colourless
_exptl_crystal_density_diffrn 1.354
_exptl_crystal_density_method 'not measured'
_exptl_crystal_description block
_exptl_crystal_F_000 784
_exptl_crystal_size_max 0.65
_exptl_crystal_size_mid 0.6
_exptl_crystal_size_min 0.24
_refine_diff_density_max 0.299
_refine_diff_density_min -0.410
_refine_ls_extinction_method none
_refine_ls_goodness_of_fit_ref 1.104
_refine_ls_hydrogen_treatment constr
_refine_ls_matrix_type full
_refine_ls_number_parameters 230
_refine_ls_number_reflns 4340
_refine_ls_number_restraints 0
_refine_ls_restrained_S_all 1.104
_refine_ls_R_factor_all 0.0674
_refine_ls_R_factor_gt 0.0487
_refine_ls_shift/su_max 0.006
_refine_ls_shift/su_mean 0.000
_refine_ls_structure_factor_coef Fsqd
_refine_ls_weighting_details 'w=1/[\s^2^(Fo^2^)+(0.1000P)^2^] where P=(Fo^2^+2Fc^2^)/3'
_refine_ls_weighting_scheme calc
_refine_ls_wR_factor_gt 0.1459
_refine_ls_wR_factor_ref 0.1614
_reflns_number_gt 3323
_reflns_number_total 4340
_reflns_threshold_expression 'I > 2\s(I)'
_cod_data_source_file lh5946sup1.cif
_cod_data_source_block I
_cod_database_code 2243343
_shelx_space_group_comment
;
The symmetry employed for this shelxl refinement is uniquely defined
by the following loop, which should always be used as a source of
symmetry information in preference to the above space-group names.
They are only intended as comments.
;

loop_
_space_group_symop_operation_xyz
'x, y, z'
'-x+1/2, y+1/2, -z'
'-x, -y, -z'
'x-1/2, -y-1/2, z'

loop_
_atom_site_type_symbol
_atom_site_label
_atom_site_fract_x
_atom_site_fract_y
_atom_site_fract_z
_atom_site_U_iso_or_equiv
_atom_site_adp_type
_atom_site_calc_flag
_atom_site_occupancy
_atom_site_disorder_assembly
_atom_site_disorder_group
S S1 0.38706(5) -0.06089(3) 0.65888(4) 0.04572(19) Uani d 1 . .
Cl Cl1 -0.26383(7) 0.13979(4) 0.63284(7) 0.0751(3) Uani d 1 . .
O O1 0.77428(16) -0.12709(8) 0.67467(12) 0.0460(4) Uani d 1 . .
N N1 0.73909(16) 0.02099(9) 0.95211(12) 0.0363(4) Uani d 1 . .
N N2 0.57052(18) 0.12776(9) 0.97183(14) 0.0404(4) Uani d 1 . .
O O2 0.62392(19) -0.20707(9) 0.75585(14) 0.0599(4) Uani d 1 . .
N N3 0.42863(18) 0.15124(10) 0.92994(14) 0.0409(4) Uani d 1 . .
C C9 0.6093(2) 0.06010(10) 0.92252(14) 0.0335(4) Uani d 1 . .
C C7 0.37469(19) 0.09887(11) 0.85219(15) 0.0347(4) Uani d 1 . .
C C14 0.75435(19) -0.04529(11) 0.89531(15) 0.0340(4) Uani d 1 . .
C C3 0.1239(2) 0.04255(12) 0.77078(17) 0.0421(5) Uani d 1 . .
H H3 0.161730 -0.008533 0.785668 0.051 Uiso calc 1 . .
C C8 0.48642(19) 0.03902(11) 0.84112(14) 0.0323(4) Uani d 1 . .
C C15 0.8936(2) -0.09402(12) 0.93020(17) 0.0430(5) Uani d 1 . .
H H15A 0.968939 -0.061386 0.972304 0.064 Uiso calc 1 . .
H H15B 0.930807 -0.113697 0.866557 0.064 Uiso calc 1 . .
H H15C 0.869892 -0.138103 0.974026 0.064 Uiso calc 1 . .
C C6 0.21737(19) 0.10825(11) 0.79948(15) 0.0345(4) Uani d 1 . .
C C12 0.51150(19) -0.02733(11) 0.77555(14) 0.0329(4) Uani d 1 . .
C C2 -0.0231(2) 0.05183(12) 0.72086(17) 0.0435(5) Uani d 1 . .
H H2 -0.083292 0.007504 0.701057 0.052 Uiso calc 1 . .
C C5 0.0072(2) 0.19448(12) 0.73163(18) 0.0463(5) Uani d 1 . .
H H5 -0.032853 0.245383 0.719599 0.056 Uiso calc 1 . .
C C13 0.64421(19) -0.06941(10) 0.80566(14) 0.0322(4) Uani d 1 . .
C C4 0.1552(2) 0.18420(12) 0.78090(17) 0.0410(4) Uani d 1 . .
H H4 0.214097 0.228738 0.801982 0.049 Uiso calc 1 . .
C C10 0.6609(3) 0.17282(13) 1.05805(19) 0.0525(5) Uani d 1 . .
H H10A 0.723443 0.137017 1.105641 0.079 Uiso calc 1 . .
H H10B 0.596079 0.201357 1.099350 0.079 Uiso calc 1 . .
H H10C 0.722908 0.209945 1.026288 0.079 Uiso calc 1 . .
C C16 0.6758(2) -0.14269(11) 0.74373(15) 0.0372(4) Uani d 1 . .
C C1 -0.0800(2) 0.12802(13) 0.70063(17) 0.0439(5) Uani d 1 . .
C C11 0.3529(3) 0.02945(16) 0.57990(18) 0.0586(6) Uani d 1 . .
H H11A 0.303494 0.067547 0.620089 0.088 Uiso calc 1 . .
H H11B 0.290191 0.017846 0.511611 0.088 Uiso calc 1 . .
H H11C 0.446915 0.051040 0.565940 0.088 Uiso calc 1 . .
C C17 0.8220(3) -0.19386(15) 0.6139(2) 0.0620(7) Uani d 1 . .
H H17A 0.741429 -0.209688 0.556464 0.074 Uiso calc 1 . .
H H17B 0.847277 -0.238963 0.662333 0.074 Uiso calc 1 . .
C C18 0.9549(3) -0.16898(19) 0.5657(2) 0.0784(9) Uani d 1 . .
H H18A 0.928634 -0.124659 0.517341 0.118 Uiso calc 1 . .
H H18B 0.988342 -0.212571 0.525243 0.118 Uiso calc 1 . .
H H18C 1.034070 -0.153518 0.623018 0.118 Uiso calc 1 . .

loop_
_atom_site_aniso_label
_atom_site_aniso_U_11
_atom_site_aniso_U_22
_atom_site_aniso_U_33
_atom_site_aniso_U_12
_atom_site_aniso_U_13
_atom_site_aniso_U_23
S1 0.0408(3) 0.0500(3) 0.0424(3) 0.0014(2) -0.0061(2) -0.0113(2)
Cl1 0.0410(3) 0.0734(5) 0.1034(6) 0.0093(3) -0.0123(3) -0.0214(4)
O1 0.0491(8) 0.0400(8) 0.0522(8) 0.0015(6) 0.0179(7) -0.0078(6)
N1 0.0350(8) 0.0336(8) 0.0387(8) -0.0032(6) 0.0005(6) -0.0019(7)
N2 0.0426(9) 0.0337(9) 0.0426(9) -0.0007(6) -0.0009(7) -0.0074(7)
O2 0.0696(10) 0.0392(9) 0.0749(11) -0.0140(7) 0.0236(8) -0.0115(8)
N3 0.0411(9) 0.0371(9) 0.0436(9) 0.0035(7) 0.0040(7) -0.0016(7)
C9 0.0356(9) 0.0319(9) 0.0327(9) -0.0041(7) 0.0042(7) -0.0007(7)
C7 0.0375(9) 0.0305(9) 0.0368(9) 0.0014(7) 0.0084(7) 0.0017(7)
C14 0.0308(8) 0.0332(9) 0.0370(9) -0.0045(7) 0.0027(7) 0.0027(8)
C3 0.0426(10) 0.0332(10) 0.0522(12) 0.0002(8) 0.0122(9) 0.0019(9)
C8 0.0312(8) 0.0317(9) 0.0339(9) -0.0015(7) 0.0048(7) 0.0008(7)
C15 0.0360(9) 0.0422(11) 0.0476(11) 0.0032(8) -0.0030(8) -0.0006(9)
C6 0.0323(8) 0.0373(10) 0.0357(9) 0.0010(7) 0.0105(7) 0.0015(8)
C12 0.0306(8) 0.0361(9) 0.0319(9) -0.0044(7) 0.0049(7) 0.0006(7)
C2 0.0375(10) 0.0416(11) 0.0531(12) -0.0053(8) 0.0122(8) -0.0061(9)
C5 0.0408(10) 0.0391(11) 0.0590(13) 0.0088(8) 0.0075(9) -0.0040(10)
C13 0.0320(8) 0.0312(9) 0.0334(9) -0.0030(7) 0.0050(7) -0.0004(7)
C4 0.0376(9) 0.0355(10) 0.0511(11) -0.0009(8) 0.0101(8) -0.0049(9)
C10 0.0624(13) 0.0420(12) 0.0490(12) -0.0044(10) -0.0044(10) -0.0149(10)
C16 0.0333(9) 0.0364(10) 0.0405(10) 0.0003(7) 0.0015(7) -0.0031(8)
C1 0.0349(10) 0.0494(12) 0.0487(11) 0.0037(8) 0.0098(8) -0.0067(9)
C11 0.0595(13) 0.0778(17) 0.0367(10) 0.0189(12) 0.0022(9) 0.0032(11)
C17 0.0615(14) 0.0577(15) 0.0692(15) 0.0088(11) 0.0179(12) -0.0218(12)
C18 0.0790(19) 0.092(2) 0.0719(17) 0.0399(16) 0.0366(15) 0.0135(16)

loop_
_atom_type_symbol
_atom_type_description
_atom_type_scat_dispersion_real
_atom_type_scat_dispersion_imag
_atom_type_scat_source
C C 0.0033 0.0016 'International Tables Vol C Tables 4.2.6.8 and 6.1.1.4'
H H 0.0000 0.0000 'International Tables Vol C Tables 4.2.6.8 and 6.1.1.4'
N N 0.0061 0.0033 'International Tables Vol C Tables 4.2.6.8 and 6.1.1.4'
O O 0.0106 0.0060 'International Tables Vol C Tables 4.2.6.8 and 6.1.1.4'
S S 0.1246 0.1234 'International Tables Vol C Tables 4.2.6.8 and 6.1.1.4'
Cl Cl 0.1484 0.1585 'International Tables Vol C Tables 4.2.6.8 and 6.1.1.4'

loop_
_geom_angle_atom_site_label_1
_geom_angle_atom_site_label_2
_geom_angle_atom_site_label_3
_geom_angle_site_symmetry_1
_geom_angle_site_symmetry_3
_geom_angle
_geom_angle_publ_flag
C12 S1 C11 . . 101.91(10) ?
C16 O1 C17 . . 117.03(16) ?
C14 N1 C9 . . 114.90(15) ?
C9 N2 N3 . . 111.25(15) ?
C9 N2 C10 . . 127.70(17) ?
N3 N2 C10 . . 121.05(16) ?
C7 N3 N2 . . 107.38(15) ?
N1 C9 N2 . . 124.05(17) ?
N1 C9 C8 . . 128.45(16) ?
N2 C9 C8 . . 107.43(16) ?
N3 C7 C8 . . 110.17(16) ?
N3 C7 C6 . . 117.73(15) ?
C8 C7 C6 . . 131.99(16) ?
N1 C14 C13 . . 121.99(16) ?
N1 C14 C15 . . 116.87(16) ?
C13 C14 C15 . . 121.14(17) ?
C2 C3 C6 . . 121.48(19) ?
C2 C3 H3 . . 119.3 ?
C6 C3 H3 . . 119.3 ?
C12 C8 C9 . . 115.20(15) ?
C12 C8 C7 . . 140.99(16) ?
C9 C8 C7 . . 103.74(15) ?
C14 C15 H15A . . 109.5 ?
C14 C15 H15B . . 109.5 ?
H15A C15 H15B . . 109.5 ?
C14 C15 H15C . . 109.5 ?
H15A C15 H15C . . 109.5 ?
H15B C15 H15C . . 109.5 ?
C4 C6 C3 . . 117.87(17) ?
C4 C6 C7 . . 120.25(17) ?
C3 C6 C7 . . 121.83(17) ?
C13 C12 C8 . . 116.96(16) ?
C13 C12 S1 . . 117.71(14) ?
C8 C12 S1 . . 125.32(13) ?
C3 C2 C1 . . 119.14(19) ?
C3 C2 H2 . . 120.4 ?
C1 C2 H2 . . 120.4 ?
C1 C5 C4 . . 119.13(19) ?
C1 C5 H5 . . 120.4 ?
C4 C5 H5 . . 120.4 ?
C12 C13 C14 . . 122.00(17) ?
C12 C13 C16 . . 120.27(16) ?
C14 C13 C16 . . 117.74(16) ?
C5 C4 C6 . . 121.27(18) ?
C5 C4 H4 . . 119.4 ?
C6 C4 H4 . . 119.4 ?
N2 C10 H10A . . 109.5 ?
N2 C10 H10B . . 109.5 ?
H10A C10 H10B . . 109.5 ?
N2 C10 H10C . . 109.5 ?
H10A C10 H10C . . 109.5 ?
H10B C10 H10C . . 109.5 ?
O2 C16 O1 . . 124.26(18) ?
O2 C16 C13 . . 124.64(17) ?
O1 C16 C13 . . 111.07(15) ?
C5 C1 C2 . . 121.04(19) ?
C5 C1 Cl1 . . 119.79(16) ?
C2 C1 Cl1 . . 119.16(16) ?
S1 C11 H11A . . 109.5 ?
S1 C11 H11B . . 109.5 ?
H11A C11 H11B . . 109.5 ?
S1 C11 H11C . . 109.5 ?
H11A C11 H11C . . 109.5 ?
H11B C11 H11C . . 109.5 ?
O1 C17 C18 . . 108.3(2) ?
O1 C17 H17A . . 110.0 ?
C18 C17 H17A . . 110.0 ?
O1 C17 H17B . . 110.0 ?
C18 C17 H17B . . 110.0 ?
H17A C17 H17B . . 108.4 ?
C17 C18 H18A . . 109.5 ?
C17 C18 H18B . . 109.5 ?
H18A C18 H18B . . 109.5 ?
C17 C18 H18C . . 109.5 ?
H18A C18 H18C . . 109.5 ?
H18B C18 H18C . . 109.5 ?

loop_
_geom_bond_atom_site_label_1
_geom_bond_atom_site_label_2
_geom_bond_site_symmetry_2
_geom_bond_distance
_geom_bond_publ_flag
S1 C12 . 1.7752(18) ?
S1 C11 . 1.803(3) ?
Cl1 C1 . 1.746(2) ?
O1 C16 . 1.347(2) ?
O1 C17 . 1.450(2) ?
N1 C14 . 1.333(2) ?
N1 C9 . 1.340(2) ?
N2 C9 . 1.359(2) ?
N2 N3 . 1.360(2) ?
N2 C10 . 1.449(2) ?
O2 C16 . 1.195(2) ?
N3 C7 . 1.337(2) ?
C9 C8 . 1.420(2) ?
C7 C8 . 1.442(2) ?
C7 C6 . 1.473(2) ?
C14 C13 . 1.426(2) ?
C14 C15 . 1.502(3) ?
C3 C2 . 1.380(3) ?
C3 C6 . 1.399(3) ?
C3 H3 . 0.9300 ?
C8 C12 . 1.415(2) ?
C15 H15A . 0.9600 ?
C15 H15B . 0.9600 ?
C15 H15C . 0.9600 ?
C6 C4 . 1.396(3) ?
C12 C13 . 1.388(2) ?
C2 C1 . 1.385(3) ?
C2 H2 . 0.9300 ?
C5 C1 . 1.383(3) ?
C5 C4 . 1.387(3) ?
C5 H5 . 0.9300 ?
C13 C16 . 1.499(2) ?
C4 H4 . 0.9300 ?
C10 H10A . 0.9600 ?
C10 H10B . 0.9600 ?
C10 H10C . 0.9600 ?
C11 H11A . 0.9600 ?
C11 H11B . 0.9600 ?
C11 H11C . 0.9600 ?
C17 C18 . 1.476(3) ?
C17 H17A . 0.9700 ?
C17 H17B . 0.9700 ?
C18 H18A . 0.9600 ?
C18 H18B . 0.9600 ?
C18 H18C . 0.9600 ?

loop_
_geom_hbond_atom_site_label_D
_geom_hbond_atom_site_label_H
_geom_hbond_atom_site_label_A
_geom_hbond_site_symmetry_A
_geom_hbond_distance_DH
_geom_hbond_distance_HA
_geom_hbond_distance_DA
_geom_hbond_angle_DHA
_geom_hbond_publ_flag
. . . . . . . . .
C2 H2 O1 1_455 0.93 2.59 3.513(2) 170.4 yes

loop_
_geom_torsion_atom_site_label_1
_geom_torsion_atom_site_label_2
_geom_torsion_atom_site_label_3
_geom_torsion_atom_site_label_4
_geom_torsion_site_symmetry_1
_geom_torsion_site_symmetry_2
_geom_torsion_site_symmetry_3
_geom_torsion_site_symmetry_4
_geom_torsion
_geom_torsion_publ_flag
C9 N2 N3 C7 . . . . -0.4(2) ?
C10 N2 N3 C7 . . . . 179.58(18) ?
C14 N1 C9 N2 . . . . 178.40(16) ?
C14 N1 C9 C8 . . . . 1.6(3) ?
N3 N2 C9 N1 . . . . -175.78(16) ?
C10 N2 C9 N1 . . . . 4.2(3) ?
N3 N2 C9 C8 . . . . 1.6(2) ?
C10 N2 C9 C8 . . . . -178.42(19) ?
N2 N3 C7 C8 . . . . -0.9(2) ?
N2 N3 C7 C6 . . . . 175.72(15) ?
C9 N1 C14 C13 . . . . 3.7(2) ?
C9 N1 C14 C15 . . . . -176.20(16) ?
N1 C9 C8 C12 . . . . -7.2(3) ?
N2 C9 C8 C12 . . . . 175.55(15) ?
N1 C9 C8 C7 . . . . 175.22(17) ?
N2 C9 C8 C7 . . . . -2.00(19) ?
N3 C7 C8 C12 . . . . -174.7(2) ?
C6 C7 C8 C12 . . . . 9.4(4) ?
N3 C7 C8 C9 . . . . 1.81(19) ?
C6 C7 C8 C9 . . . . -174.18(18) ?
C2 C3 C6 C4 . . . . 3.1(3) ?
C2 C3 C6 C7 . . . . -179.64(17) ?
N3 C7 C6 C4 . . . . 35.3(2) ?
C8 C7 C6 C4 . . . . -148.98(19) ?
N3 C7 C6 C3 . . . . -141.96(19) ?
C8 C7 C6 C3 . . . . 33.8(3) ?
C9 C8 C12 C13 . . . . 7.2(2) ?
C7 C8 C12 C13 . . . . -176.6(2) ?
C9 C8 C12 S1 . . . . -173.01(13) ?
C7 C8 C12 S1 . . . . 3.2(3) ?
C11 S1 C12 C13 . . . . -128.93(15) ?
C11 S1 C12 C8 . . . . 51.29(17) ?
C6 C3 C2 C1 . . . . -1.2(3) ?
C8 C12 C13 C14 . . . . -2.9(3) ?
S1 C12 C13 C14 . . . . 177.35(13) ?
C8 C12 C13 C16 . . . . 177.08(15) ?
S1 C12 C13 C16 . . . . -2.7(2) ?
N1 C14 C13 C12 . . . . -3.1(3) ?
C15 C14 C13 C12 . . . . 176.81(16) ?
N1 C14 C13 C16 . . . . 177.00(15) ?
C15 C14 C13 C16 . . . . -3.1(3) ?
C1 C5 C4 C6 . . . . 0.1(3) ?
C3 C6 C4 C5 . . . . -2.5(3) ?
C7 C6 C4 C5 . . . . -179.85(17) ?
C17 O1 C16 O2 . . . . -1.7(3) ?
C17 O1 C16 C13 . . . . 176.52(18) ?
C12 C13 C16 O2 . . . . -79.4(3) ?
C14 C13 C16 O2 . . . . 100.5(2) ?
C12 C13 C16 O1 . . . . 102.39(19) ?
C14 C13 C16 O1 . . . . -77.7(2) ?
C4 C5 C1 C2 . . . . 1.8(3) ?
C4 C5 C1 Cl1 . . . . -177.07(15) ?
C3 C2 C1 C5 . . . . -1.3(3) ?
C3 C2 C1 Cl1 . . . . 177.61(15) ?
C16 O1 C17 C18 . . . . -166.05(19) ?

_cod_database_fobs_code 2243343
